data_2227565
loop_
_publ_author_name
'Ali, Mohamed Ashraf'
'Ismail, Rusli'
'Tan, Soo Choon'
'Quah, Ching Kheng'
'Fun, Hoong-Kun'

_publ_section_title
;
 (<i>E</i>)-2-(3,4-Dimethoxybenzylidene)-5,6-dimethoxy-2,3-dihydro-1<i>H</i>-inden-1-one
;
_journal_coeditor_code HB5680
_journal_issue 11
_journal_name_full 'Acta Crystallographica Section E'
_journal_page_first o2875
_journal_paper_doi 10.1107/S1600536810041619
_journal_volume 66
_journal_year 2010
_chemical_formula_iupac 'C20 H20 O5'
_chemical_formula_moiety 'C20 H20 O5'
_chemical_formula_sum 'C20 H20 O5'
_chemical_formula_weight 340.36
_chemical_name_systematic
;
(<i>E</i>)-2-(3,4-Dimethoxybenzylidene)-5,6-dimethoxy-2,3-dihydro-1<i>H</i>-\
inden-1-one
;
_space_group_IT_number 14
_symmetry_cell_setting monoclinic
_symmetry_space_group_name_Hall '-P 2ybc'
_symmetry_space_group_name_H-M 'P 1 21/c 1'
_atom_sites_solution_hydrogens geom
_atom_sites_solution_primary direct
_atom_sites_solution_secondary difmap
_audit_creation_method SHELXL-97
_cell_angle_alpha 90.00
_cell_angle_beta 101.977(3)
_cell_angle_gamma 90.00
_cell_formula_units_Z 4
_cell_length_a 7.7991(7)
_cell_length_b 7.2595(6)
_cell_length_c 29.589(2)
_cell_measurement_reflns_used 6986
_cell_measurement_temperature 100
_cell_measurement_theta_max 31.74
_cell_measurement_theta_min 2.67
_cell_volume 1638.8(2)
_computing_cell_refinement 'SAINT (Bruker, 2009)'
_computing_data_collection 'APEX2 (Bruker, 2009)'
_computing_data_reduction 'SAINT (Bruker, 2009)'
_computing_molecular_graphics 'SHELXTL (Sheldrick, 2008)'
_computing_publication_material
;
SHELXTL (Sheldrick, 2008) and PLATON (Spek, 2009)
;
_computing_structure_refinement 'SHELXTL (Sheldrick, 2008)'
_computing_structure_solution 'SHELXTL (Sheldrick, 2008)'
_diffrn_ambient_temperature 100
_diffrn_measured_fraction_theta_full 0.991
_diffrn_measured_fraction_theta_max 0.991
_diffrn_measurement_device_type 'Bruker APEXII DUO CCD'
_diffrn_measurement_method '\f and \w scans'
_diffrn_radiation_monochromator graphite
_diffrn_radiation_source 'fine-focus sealed tube'
_diffrn_radiation_type MoK\a
_diffrn_radiation_wavelength 0.71073
_diffrn_reflns_av_R_equivalents 0.0269
_diffrn_reflns_av_sigmaI/netI 0.0281
_diffrn_reflns_limit_h_max 11
_diffrn_reflns_limit_h_min -11
_diffrn_reflns_limit_k_max 10
_diffrn_reflns_limit_k_min -10
_diffrn_reflns_limit_l_max 43
_diffrn_reflns_limit_l_min -41
_diffrn_reflns_number 19303
_diffrn_reflns_theta_full 31.75
_diffrn_reflns_theta_max 31.75
_diffrn_reflns_theta_min 2.67
_diffrn_standards_number 0
_exptl_absorpt_coefficient_mu 0.099
_exptl_absorpt_correction_T_max 0.992
_exptl_absorpt_correction_T_min 0.950
_exptl_absorpt_correction_type multi-scan
_exptl_absorpt_process_details '(<i>SADABS</i>; Bruker, 2009)'
_exptl_crystal_colour yellow
_exptl_crystal_density_diffrn 1.380
_exptl_crystal_density_method 'not measured'
_exptl_crystal_description plate
_exptl_crystal_F_000 720
_exptl_crystal_size_max 0.53
_exptl_crystal_size_mid 0.45
_exptl_crystal_size_min 0.09
_refine_diff_density_max 0.484
_refine_diff_density_min -0.206
_refine_ls_extinction_method none
_refine_ls_goodness_of_fit_ref 1.042
_refine_ls_hydrogen_treatment constr
_refine_ls_matrix_type full
_refine_ls_number_parameters 230
_refine_ls_number_reflns 5535
_refine_ls_number_restraints 0
_refine_ls_restrained_S_all 1.042
_refine_ls_R_factor_all 0.0551
_refine_ls_R_factor_gt 0.0427
_refine_ls_shift/su_max 0.002
_refine_ls_shift/su_mean <0.001
_refine_ls_structure_factor_coef Fsqd
_refine_ls_weighting_details 'calc w=1/[\s^2^(Fo^2^)+(0.0668P)^2^+0.3686P] where P=(Fo^2^+2Fc^2^)/3'
_refine_ls_weighting_scheme calc
_refine_ls_wR_factor_gt 0.1144
_refine_ls_wR_factor_ref 0.1237
_reflns_number_gt 4471
_reflns_number_total 5535
_reflns_threshold_expression I>2\s(I)
_cod_data_source_file hb5680.cif
_cod_data_source_block I
_cod_original_sg_symbol_H-M 'P 21/c'
_cod_database_code 2227565
_cod_database_fobs_code 2227565

loop_
_symmetry_equiv_pos_as_xyz
'x, y, z'
'-x, y+1/2, -z+1/2'
'-x, -y, -z'
'x, -y-1/2, z-1/2'

loop_
_atom_site_type_symbol
_atom_site_label
_atom_site_fract_x
_atom_site_fract_y
_atom_site_fract_z
_atom_site_U_iso_or_equiv
_atom_site_adp_type
_atom_site_calc_flag
_atom_site_refinement_flags
_atom_site_occupancy
_atom_site_disorder_assembly
_atom_site_disorder_group
O O1 1.13991(11) 0.89751(10) 1.10930(2) 0.02109(16) Uani d . 1 . .
O O2 1.10936(10) 0.63257(10) 1.16292(2) 0.02089(16) Uani d . 1 . .
O O3 0.67192(11) 0.17121(11) 1.04585(3) 0.02565(18) Uani d . 1 . .
O O4 0.20749(12) 0.09725(11) 0.79852(3) 0.02789(19) Uani d . 1 . .
O O5 0.29534(11) 0.38568(11) 0.75804(2) 0.02474(18) Uani d . 1 . .
C C1 0.73939(12) 0.57231(13) 0.97826(3) 0.01539(17) Uani d . 1 . .
H H1A 0.8144 0.5695 0.9559 0.018 Uiso calc R 1 . .
H H1B 0.6512 0.6672 0.9695 0.018 Uiso calc R 1 . .
C C2 0.84490(12) 0.60464(13) 1.02641(3) 0.01469(17) Uani d . 1 . .
C C3 0.94756(13) 0.75715(13) 1.04280(3) 0.01598(18) Uani d . 1 . .
H H3A 0.9571 0.8557 1.0234 0.019 Uiso calc R 1 . .
C C4 1.03547(13) 0.75888(13) 1.08879(3) 0.01591(18) Uani d . 1 . .
C C5 1.01914(13) 0.60926(13) 1.11875(3) 0.01583(18) Uani d . 1 . .
C C6 0.91645(13) 0.45957(13) 1.10221(3) 0.01591(17) Uani d . 1 . .
H H6A 0.9045 0.3613 1.1215 0.019 Uiso calc R 1 . .
C C7 0.83024(12) 0.45901(13) 1.05551(3) 0.01495(17) Uani d . 1 . .
C C8 0.71294(12) 0.31778(13) 1.03029(3) 0.01670(18) Uani d . 1 . .
C C9 0.65574(12) 0.38678(13) 0.98188(3) 0.01564(18) Uani d . 1 . .
C C10 0.54838(12) 0.28635(13) 0.94942(3) 0.01632(18) Uani d . 1 . .
H H10A 0.5090 0.1764 0.9598 0.020 Uiso calc R 1 . .
C C11 0.48499(12) 0.32517(13) 0.90031(3) 0.01607(18) Uani d . 1 . .
C C12 0.37662(13) 0.19248(13) 0.87386(3) 0.01689(18) Uani d . 1 . .
H H12A 0.3464 0.0866 0.8881 0.020 Uiso calc R 1 . .
C C13 0.31431(14) 0.21748(14) 0.82688(3) 0.01865(19) Uani d . 1 . .
C C14 0.36029(13) 0.37598(14) 0.80457(3) 0.01844(19) Uani d . 1 . .
C C15 0.46461(14) 0.50818(14) 0.83057(3) 0.0205(2) Uani d . 1 . .
H H15A 0.4942 0.6143 0.8163 0.025 Uiso calc R 1 . .
C C16 0.52578(14) 0.48376(14) 0.87797(3) 0.0202(2) Uani d . 1 . .
H H16A 0.5948 0.5746 0.8950 0.024 Uiso calc R 1 . .
C C17 1.16649(16) 1.04933(14) 1.08102(4) 0.0240(2) Uani d . 1 . .
H H17A 1.2447 1.1362 1.0991 0.036 Uiso calc R 1 . .
H H17B 1.0562 1.1080 1.0689 0.036 Uiso calc R 1 . .
H H17C 1.2165 1.0061 1.0559 0.036 Uiso calc R 1 . .
C C18 1.10498(16) 0.48297(16) 1.19368(3) 0.0249(2) Uani d . 1 . .
H H18A 1.1819 0.5085 1.2228 0.037 Uiso calc R 1 . .
H H18B 1.1425 0.3725 1.1808 0.037 Uiso calc R 1 . .
H H18C 0.9876 0.4669 1.1983 0.037 Uiso calc R 1 . .
C C19 0.14395(17) -0.05676(16) 0.81966(4) 0.0273(2) Uani d . 1 . .
H H19A 0.0667 -0.1276 0.7966 0.041 Uiso calc R 1 . .
H H19B 0.0813 -0.0147 0.8424 0.041 Uiso calc R 1 . .
H H19C 0.2408 -0.1322 0.8343 0.041 Uiso calc R 1 . .
C C20 0.34068(19) 0.54410(17) 0.73445(4) 0.0317(3) Uani d . 1 . .
H H20A 0.2863 0.5362 0.7023 0.048 Uiso calc R 1 . .
H H20B 0.4656 0.5496 0.7377 0.048 Uiso calc R 1 . .
H H20C 0.3006 0.6530 0.7475 0.048 Uiso calc R 1 . .

loop_
_atom_site_aniso_label
_atom_site_aniso_U_11
_atom_site_aniso_U_22
_atom_site_aniso_U_33
_atom_site_aniso_U_12
_atom_site_aniso_U_13
_atom_site_aniso_U_23
O1 0.0295(4) 0.0158(3) 0.0161(3) -0.0051(3) 0.0005(3) 0.0003(2)
O2 0.0289(4) 0.0214(3) 0.0106(3) -0.0031(3) -0.0002(3) 0.0017(2)
O3 0.0300(4) 0.0223(4) 0.0217(3) -0.0077(3) -0.0016(3) 0.0067(3)
O4 0.0412(5) 0.0264(4) 0.0150(3) -0.0166(3) 0.0035(3) -0.0035(3)
O5 0.0322(4) 0.0277(4) 0.0128(3) -0.0068(3) 0.0013(3) 0.0024(3)
C1 0.0150(4) 0.0183(4) 0.0122(3) -0.0007(3) 0.0014(3) 0.0022(3)
C2 0.0135(4) 0.0174(4) 0.0133(4) 0.0013(3) 0.0030(3) 0.0009(3)
C3 0.0189(4) 0.0156(4) 0.0132(4) 0.0000(3) 0.0029(3) 0.0019(3)
C4 0.0183(4) 0.0147(4) 0.0144(4) -0.0004(3) 0.0026(3) -0.0006(3)
C5 0.0181(4) 0.0177(4) 0.0114(3) 0.0018(3) 0.0022(3) 0.0005(3)
C6 0.0172(4) 0.0168(4) 0.0136(4) 0.0004(3) 0.0029(3) 0.0022(3)
C7 0.0143(4) 0.0166(4) 0.0136(4) 0.0002(3) 0.0021(3) 0.0016(3)
C8 0.0147(4) 0.0189(4) 0.0158(4) -0.0005(3) 0.0017(3) 0.0018(3)
C9 0.0146(4) 0.0179(4) 0.0139(4) -0.0001(3) 0.0018(3) 0.0016(3)
C10 0.0152(4) 0.0181(4) 0.0153(4) -0.0006(3) 0.0025(3) 0.0009(3)
C11 0.0149(4) 0.0183(4) 0.0149(4) -0.0005(3) 0.0027(3) -0.0006(3)
C12 0.0196(4) 0.0171(4) 0.0146(4) -0.0019(3) 0.0049(3) -0.0007(3)
C13 0.0219(5) 0.0188(4) 0.0155(4) -0.0041(4) 0.0045(3) -0.0035(3)
C14 0.0198(4) 0.0216(4) 0.0135(4) -0.0005(4) 0.0026(3) 0.0002(3)
C15 0.0224(5) 0.0203(4) 0.0176(4) -0.0035(4) 0.0016(4) 0.0031(3)
C16 0.0211(4) 0.0205(4) 0.0174(4) -0.0057(4) 0.0001(3) 0.0005(3)
C17 0.0334(6) 0.0151(4) 0.0219(4) -0.0044(4) 0.0020(4) 0.0017(3)
C18 0.0312(5) 0.0270(5) 0.0147(4) -0.0029(4) 0.0009(4) 0.0066(4)
C19 0.0366(6) 0.0237(5) 0.0228(5) -0.0125(5) 0.0091(4) -0.0038(4)
C20 0.0415(7) 0.0325(6) 0.0191(5) -0.0071(5) 0.0013(5) 0.0088(4)

loop_
_atom_type_symbol
_atom_type_description
_atom_type_scat_dispersion_real
_atom_type_scat_dispersion_imag
_atom_type_scat_source
C C 0.0033 0.0016 'International Tables Vol C Tables 4.2.6.8 and 6.1.1.4'
H H 0.0000 0.0000 'International Tables Vol C Tables 4.2.6.8 and 6.1.1.4'
O O 0.0106 0.0060 'International Tables Vol C Tables 4.2.6.8 and 6.1.1.4'

loop_
_geom_angle_atom_site_label_1
_geom_angle_atom_site_label_2
_geom_angle_atom_site_label_3
_geom_angle_site_symmetry_1
_geom_angle_site_symmetry_3
_geom_angle
_geom_angle_publ_flag
C4 O1 C17 . . 117.28(7) ?
C5 O2 C18 . . 116.34(8) ?
C13 O4 C19 . . 117.15(8) ?
C14 O5 C20 . . 117.16(8) ?
C2 C1 C9 . . 103.34(7) ?
C2 C1 H1A . . 111.1 ?
C9 C1 H1A . . 111.1 ?
C2 C1 H1B . . 111.1 ?
C9 C1 H1B . . 111.1 ?
H1A C1 H1B . . 109.1 ?
C7 C2 C3 . . 120.42(8) ?
C7 C2 C1 . . 111.71(8) ?
C3 C2 C1 . . 127.88(8) ?
C4 C3 C2 . . 118.61(8) ?
C4 C3 H3A . . 120.7 ?
C2 C3 H3A . . 120.7 ?
O1 C4 C3 . . 124.94(8) ?
O1 C4 C5 . . 114.23(8) ?
C3 C4 C5 . . 120.82(8) ?
O2 C5 C6 . . 125.87(9) ?
O2 C5 C4 . . 114.07(8) ?
C6 C5 C4 . . 120.05(8) ?
C5 C6 C7 . . 118.39(9) ?
C5 C6 H6A . . 120.8 ?
C7 C6 H6A . . 120.8 ?
C2 C7 C6 . . 121.70(9) ?
C2 C7 C8 . . 109.88(8) ?
C6 C7 C8 . . 128.41(9) ?
O3 C8 C7 . . 126.65(8) ?
O3 C8 C9 . . 126.89(9) ?
C7 C8 C9 . . 106.45(8) ?
C10 C9 C8 . . 121.23(9) ?
C10 C9 C1 . . 130.15(8) ?
C8 C9 C1 . . 108.62(7) ?
C9 C10 C11 . . 129.43(9) ?
C9 C10 H10A . . 115.3 ?
C11 C10 H10A . . 115.3 ?
C16 C11 C12 . . 118.07(8) ?
C16 C11 C10 . . 124.47(8) ?
C12 C11 C10 . . 117.45(9) ?
C13 C12 C11 . . 120.88(9) ?
C13 C12 H12A . . 119.6 ?
C11 C12 H12A . . 119.6 ?
O4 C13 C12 . . 125.03(9) ?
O4 C13 C14 . . 114.56(8) ?
C12 C13 C14 . . 120.41(9) ?
O5 C14 C15 . . 125.21(9) ?
O5 C14 C13 . . 115.89(9) ?
C15 C14 C13 . . 118.89(9) ?
C14 C15 C16 . . 120.63(9) ?
C14 C15 H15A . . 119.7 ?
C16 C15 H15A . . 119.7 ?
C15 C16 C11 . . 121.08(9) ?
C15 C16 H16A . . 119.5 ?
C11 C16 H16A . . 119.5 ?
O1 C17 H17A . . 109.5 ?
O1 C17 H17B . . 109.5 ?
H17A C17 H17B . . 109.5 ?
O1 C17 H17C . . 109.5 ?
H17A C17 H17C . . 109.5 ?
H17B C17 H17C . . 109.5 ?
O2 C18 H18A . . 109.5 ?
O2 C18 H18B . . 109.5 ?
H18A C18 H18B . . 109.5 ?
O2 C18 H18C . . 109.5 ?
H18A C18 H18C . . 109.5 ?
H18B C18 H18C . . 109.5 ?
O4 C19 H19A . . 109.5 ?
O4 C19 H19B . . 109.5 ?
H19A C19 H19B . . 109.5 ?
O4 C19 H19C . . 109.5 ?
H19A C19 H19C . . 109.5 ?
H19B C19 H19C . . 109.5 ?
O5 C20 H20A . . 109.5 ?
O5 C20 H20B . . 109.5 ?
H20A C20 H20B . . 109.5 ?
O5 C20 H20C . . 109.5 ?
H20A C20 H20C . . 109.5 ?
H20B C20 H20C . . 109.5 ?

loop_
_geom_bond_atom_site_label_1
_geom_bond_atom_site_label_2
_geom_bond_site_symmetry_2
_geom_bond_distance
_geom_bond_publ_flag
O1 C4 . 1.3562(11) ?
O1 C17 . 1.4247(12) ?
O2 C5 . 1.3601(11) ?
O2 C18 . 1.4220(12) ?
O3 C8 . 1.2279(12) ?
O4 C13 . 1.3674(12) ?
O4 C19 . 1.4197(13) ?
O5 C14 . 1.3667(11) ?
O5 C20 . 1.4273(14) ?
C1 C2 . 1.5084(12) ?
C1 C9 . 1.5100(14) ?
C1 H1A . 0.9700 ?
C1 H1B . 0.9700 ?
C2 C7 . 1.3832(13) ?
C2 C3 . 1.3932(13) ?
C3 C4 . 1.3909(12) ?
C3 H3A . 0.9300 ?
C4 C5 . 1.4244(13) ?
C5 C6 . 1.3781(13) ?
C6 C7 . 1.4057(12) ?
C6 H6A . 0.9300 ?
C7 C8 . 1.4703(13) ?
C8 C9 . 1.4955(12) ?
C9 C10 . 1.3497(13) ?
C10 C11 . 1.4618(12) ?
C10 H10A . 0.9300 ?
C11 C16 . 1.3968(14) ?
C11 C12 . 1.4072(13) ?
C12 C13 . 1.3862(13) ?
C12 H12A . 0.9300 ?
C13 C14 . 1.4094(14) ?
C14 C15 . 1.3839(14) ?
C15 C16 . 1.3958(13) ?
C15 H15A . 0.9300 ?
C16 H16A . 0.9300 ?
C17 H17A . 0.9600 ?
C17 H17B . 0.9600 ?
C17 H17C . 0.9600 ?
C18 H18A . 0.9600 ?
C18 H18B . 0.9600 ?
C18 H18C . 0.9600 ?
C19 H19A . 0.9600 ?
C19 H19B . 0.9600 ?
C19 H19C . 0.9600 ?
C20 H20A . 0.9600 ?
C20 H20B . 0.9600 ?
C20 H20C . 0.9600 ?

loop_
_geom_hbond_atom_site_label_D
_geom_hbond_atom_site_label_H
_geom_hbond_atom_site_label_A
_geom_hbond_site_symmetry_A
_geom_hbond_distance_DH
_geom_hbond_distance_HA
_geom_hbond_distance_DA
_geom_hbond_angle_DHA
_geom_hbond_publ_flag
C18 H18A O4 4_666 0.96 2.34 3.0939(13) 135 yes
C1 H1A Cg1 3_767 0.97 2.64 3.4804(11) 146 yes

loop_
_geom_torsion_atom_site_label_1
_geom_torsion_atom_site_label_2
_geom_torsion_atom_site_label_3
_geom_torsion_atom_site_label_4
_geom_torsion_site_symmetry_1
_geom_torsion_site_symmetry_2
_geom_torsion_site_symmetry_3
_geom_torsion_site_symmetry_4
_geom_torsion
_geom_torsion_publ_flag
C9 C1 C2 C7 . . . . 0.61(11) ?
C9 C1 C2 C3 . . . . -179.23(10) ?
C7 C2 C3 C4 . . . . 0.46(15) ?
C1 C2 C3 C4 . . . . -179.72(9) ?
C17 O1 C4 C3 . . . . -2.52(15) ?
C17 O1 C4 C5 . . . . 178.15(9) ?
C2 C3 C4 O1 . . . . 179.82(9) ?
C2 C3 C4 C5 . . . . -0.89(15) ?
C18 O2 C5 C6 . . . . 4.19(15) ?
C18 O2 C5 C4 . . . . -176.80(9) ?
O1 C4 C5 O2 . . . . 0.83(13) ?
C3 C4 C5 O2 . . . . -178.53(9) ?
O1 C4 C5 C6 . . . . 179.91(9) ?
C3 C4 C5 C6 . . . . 0.55(15) ?
O2 C5 C6 C7 . . . . 179.19(9) ?
C4 C5 C6 C7 . . . . 0.23(15) ?
C3 C2 C7 C6 . . . . 0.33(15) ?
C1 C2 C7 C6 . . . . -179.52(9) ?
C3 C2 C7 C8 . . . . 179.02(9) ?
C1 C2 C7 C8 . . . . -0.83(11) ?
C5 C6 C7 C2 . . . . -0.67(15) ?
C5 C6 C7 C8 . . . . -179.10(10) ?
C2 C7 C8 O3 . . . . 179.92(10) ?
C6 C7 C8 O3 . . . . -1.51(18) ?
C2 C7 C8 C9 . . . . 0.70(11) ?
C6 C7 C8 C9 . . . . 179.27(10) ?
O3 C8 C9 C10 . . . . -0.35(17) ?
C7 C8 C9 C10 . . . . 178.86(9) ?
O3 C8 C9 C1 . . . . -179.52(10) ?
C7 C8 C9 C1 . . . . -0.30(11) ?
C2 C1 C9 C10 . . . . -179.22(10) ?
C2 C1 C9 C8 . . . . -0.16(10) ?
C8 C9 C10 C11 . . . . -176.82(10) ?
C1 C9 C10 C11 . . . . 2.15(18) ?
C9 C10 C11 C16 . . . . -1.16(17) ?
C9 C10 C11 C12 . . . . 178.32(10) ?
C16 C11 C12 C13 . . . . 0.89(15) ?
C10 C11 C12 C13 . . . . -178.62(9) ?
C19 O4 C13 C12 . . . . 5.66(17) ?
C19 O4 C13 C14 . . . . -174.51(10) ?
C11 C12 C13 O4 . . . . -179.43(10) ?
C11 C12 C13 C14 . . . . 0.74(16) ?
C20 O5 C14 C15 . . . . 0.73(16) ?
C20 O5 C14 C13 . . . . -179.60(10) ?
O4 C13 C14 O5 . . . . -1.25(14) ?
C12 C13 C14 O5 . . . . 178.59(10) ?
O4 C13 C14 C15 . . . . 178.44(10) ?
C12 C13 C14 C15 . . . . -1.72(16) ?
O5 C14 C15 C16 . . . . -179.29(10) ?
C13 C14 C15 C16 . . . . 1.05(16) ?
C14 C15 C16 C11 . . . . 0.60(17) ?
C12 C11 C16 C15 . . . . -1.57(16) ?
C10 C11 C16 C15 . . . . 177.91(10) ?

loop_
_cod_related_entry_id
_cod_related_entry_database
_cod_related_entry_code
1 ChemSpider 28664232
